data_1518901
loop_
_publ_author_name
'Fliedel, Christophe'
'Rosa, Vitor'
'Alves, Filipa M.'
'Martins, Ana M.'
'Avil\'es, Teresa'
'Dagorne, Samuel'

_publ_section_title
;
 P,O-Phosphinophenolate zinc(ii) species: synthesis, structure and use in
 the ring-opening polymerization (ROP) of lactide, \e-caprolactone and
 trimethylene carbonate.
;
_journal_issue 27
_journal_name_full 'Dalton transactions (Cambridge, England : 2003)'
_journal_page_first 12376
_journal_page_last 12387
_journal_paper_doi 10.1039/c5dt00458f
_journal_volume 44
_journal_year 2015
_chemical_formula_moiety 'C76 H79 O4 P3 Zn2'
_chemical_formula_sum 'C76 H79 O4 P3 Zn2'
_chemical_formula_weight 1280.04
_chemical_name_systematic
;
 ?
;
_space_group_IT_number 14
_symmetry_cell_setting monoclinic
_symmetry_space_group_name_Hall '-P 2ybc'
_symmetry_space_group_name_H-M 'P 1 21/c 1'
_atom_sites_solution_hydrogens geom
_atom_sites_solution_primary direct
_atom_sites_solution_secondary difmap
_audit_creation_method SHELXL-97
_audit_update_record
;
2015-01-30 deposited with the CCDC.
2015-03-25 downloaded from the CCDC.
;
_cell_angle_alpha 90.00
_cell_angle_beta 116.169(2)
_cell_angle_gamma 90.00
_cell_formula_units_Z 4
_cell_length_a 13.6142(6)
_cell_length_b 19.6861(8)
_cell_length_c 27.5279(9)
_cell_measurement_reflns_used 9714
_cell_measurement_temperature 173(2)
_cell_measurement_theta_max 28.99
_cell_measurement_theta_min 2.56
_cell_volume 6621.5(5)
_computing_cell_refinement 'Bruker SAINT'
_computing_data_collection 'Bruker APEX2'
_computing_data_reduction 'Bruker SAINT'
_computing_molecular_graphics 'Bruker SHELXTL'
_computing_publication_material 'Bruker SHELXTL'
_computing_structure_refinement 'SHELXL-97 (Sheldrick, 2008)'
_computing_structure_solution 'SHELXS-97 (Sheldrick, 2008)'
_diffrn_ambient_temperature 173(2)
_diffrn_measured_fraction_theta_full 0.990
_diffrn_measured_fraction_theta_max 0.990
_diffrn_measurement_device_type 'Bruker APEX-II CCD'
_diffrn_measurement_method '\f and \w scans'
_diffrn_radiation_monochromator graphite
_diffrn_radiation_source 'fine-focus sealed tube'
_diffrn_radiation_type MoK\a
_diffrn_radiation_wavelength 0.71073
_diffrn_reflns_av_R_equivalents 0.0295
_diffrn_reflns_av_sigmaI/netI 0.0393
_diffrn_reflns_limit_h_max 18
_diffrn_reflns_limit_h_min -18
_diffrn_reflns_limit_k_max 26
_diffrn_reflns_limit_k_min -26
_diffrn_reflns_limit_l_max 36
_diffrn_reflns_limit_l_min -37
_diffrn_reflns_number 51511
_diffrn_reflns_theta_full 29.03
_diffrn_reflns_theta_max 29.03
_diffrn_reflns_theta_min 1.32
_exptl_absorpt_coefficient_mu 0.846
_exptl_absorpt_correction_T_max 0.7854
_exptl_absorpt_correction_T_min 0.7177
_exptl_absorpt_correction_type multi-scan
_exptl_absorpt_process_details sadabs
_exptl_crystal_colour colourless
_exptl_crystal_density_diffrn 1.284
_exptl_crystal_density_method 'not measured'
_exptl_crystal_description prism
_exptl_crystal_F_000 2688
_exptl_crystal_size_max 0.42
_exptl_crystal_size_mid 0.35
_exptl_crystal_size_min 0.30
_refine_diff_density_max 1.157
_refine_diff_density_min -0.539
_refine_diff_density_rms 0.088
_refine_ls_extinction_method none
_refine_ls_goodness_of_fit_ref 1.123
_refine_ls_hydrogen_treatment constr
_refine_ls_matrix_type full
_refine_ls_number_parameters 778
_refine_ls_number_reflns 17480
_refine_ls_number_restraints 0
_refine_ls_restrained_S_all 1.123
_refine_ls_R_factor_all 0.0872
_refine_ls_R_factor_gt 0.0560
_refine_ls_shift/su_max 0.002
_refine_ls_shift/su_mean 0.000
_refine_ls_structure_factor_coef Fsqd
_refine_ls_weighting_details 'calc w=1/[\s^2^(Fo^2^)+(0.0311P)^2^+15.1728P] where P=(Fo^2^+2Fc^2^)/3'
_refine_ls_weighting_scheme calc
_refine_ls_wR_factor_gt 0.1121
_refine_ls_wR_factor_ref 0.1288
_reflns_number_gt 13079
_reflns_number_total 17480
_reflns_threshold_expression I>2\s(I)
_cod_data_source_file c5dt00458f2.cif
_cod_data_source_block rwcf121119
_cod_depositor_comments
;
The following automatic conversions were performed:

'_symmetry_cell_setting' value 'Monoclinic' changed to 'monoclinic'
according to
/usr/data/users/saulius/crontab/automatic-downloads/rss-feeds/RSC/lib/dictionaries/cif_core.dic
dictionary named 'cif_core.dic' version 2.4.2 from 2011-04-26.

Automatic conversion script
Id: cif_fix_values 3105 2015-03-04 15:46:00Z robertas 

 Adding full bibliography for 1518901--1518904.cif.
;
_cod_original_sg_symbol_H-M 'P 21/c'
_cod_database_code 1518901

loop_
_symmetry_equiv_pos_as_xyz
'x, y, z'
'-x, y+1/2, -z+1/2'
'-x, -y, -z'
'x, -y-1/2, z-1/2'

loop_
_atom_site_label
_atom_site_type_symbol
_atom_site_fract_x
_atom_site_fract_y
_atom_site_fract_z
_atom_site_U_iso_or_equiv
_atom_site_adp_type
_atom_site_occupancy
_atom_site_symmetry_multiplicity
_atom_site_calc_flag
_atom_site_refinement_flags
C1 C 1.0582(2) 0.97709(15) 0.88872(11) 0.0203(5) Uani 1 1 d .
C2 C 1.1071(2) 1.04067(15) 0.90688(12) 0.0231(6) Uani 1 1 d .
H2 H 1.0624 1.0797 0.9014 0.028 Uiso 1 1 calc R
C3 C 1.2193(2) 1.04699(16) 0.93260(12) 0.0254(6) Uani 1 1 d .
C4 C 1.2808(2) 0.98782(16) 0.93903(11) 0.0241(6) Uani 1 1 d .
H4 H 1.3583 0.9918 0.9565 0.029 Uiso 1 1 calc R
C5 C 1.2367(2) 0.92348(15) 0.92169(11) 0.0201(5) Uani 1 1 d .
C6 C 1.1200(2) 0.91699(14) 0.89665(11) 0.0197(5) Uani 1 1 d .
C7 C 1.2745(3) 1.11455(18) 0.95229(15) 0.0375(8) Uani 1 1 d .
H7A H 1.2189 1.1500 0.9439 0.056 Uiso 1 1 calc R
H7B H 1.3207 1.1250 0.9342 0.056 Uiso 1 1 calc R
H7C H 1.3199 1.1126 0.9915 0.056 Uiso 1 1 calc R
C8 C 1.3091(2) 0.86150(17) 0.92722(13) 0.0276(6) Uani 1 1 d .
C9 C 1.4313(3) 0.8802(2) 0.9540(2) 0.0532(11) Uani 1 1 d .
H9A H 1.4453 0.9147 0.9321 0.080 Uiso 1 1 calc R
H9B H 1.4750 0.8396 0.9566 0.080 Uiso 1 1 calc R
H9C H 1.4516 0.8982 0.9903 0.080 Uiso 1 1 calc R
C10 C 1.2820(3) 0.8318(2) 0.87125(15) 0.0432(9) Uani 1 1 d .
H10A H 1.2048 0.8185 0.8535 0.065 Uiso 1 1 calc R
H10B H 1.3280 0.7919 0.8753 0.065 Uiso 1 1 calc R
H10C H 1.2959 0.8661 0.8492 0.065 Uiso 1 1 calc R
C11 C 1.2925(3) 0.80663(19) 0.96240(16) 0.0405(9) Uani 1 1 d .
H11A H 1.3149 0.8244 0.9990 0.061 Uiso 1 1 calc R
H11B H 1.3368 0.7667 0.9640 0.061 Uiso 1 1 calc R
H11C H 1.2150 0.7937 0.9467 0.061 Uiso 1 1 calc R
C12 C 0.8556(2) 1.03127(16) 0.88080(12) 0.0242(6) Uani 1 1 d .
C13 C 0.8667(3) 1.0251(2) 0.93322(13) 0.0370(8) Uani 1 1 d .
H13 H 0.9011 0.9860 0.9541 0.044 Uiso 1 1 calc R
C14 C 0.8278(3) 1.0756(2) 0.95525(15) 0.0472(10) Uani 1 1 d .
H14 H 0.8352 1.0710 0.9911 0.057 Uiso 1 1 calc R
C15 C 0.7784(3) 1.1324(2) 0.92516(18) 0.0507(11) Uani 1 1 d .
H15 H 0.7533 1.1674 0.9406 0.061 Uiso 1 1 calc R
C16 C 0.7654(4) 1.1388(2) 0.87287(18) 0.0523(11) Uani 1 1 d .
H16 H 0.7301 1.1777 0.8520 0.063 Uiso 1 1 calc R
C17 C 0.8042(3) 1.08793(19) 0.85095(15) 0.0386(8) Uani 1 1 d .
H17 H 0.7952 1.0922 0.8148 0.046 Uiso 1 1 calc R
C18 C 0.8675(2) 0.98382(14) 0.78313(11) 0.0205(5) Uani 1 1 d .
C19 C 0.7726(3) 0.95264(19) 0.74586(13) 0.0345(8) Uani 1 1 d .
H19 H 0.7312 0.9247 0.7581 0.041 Uiso 1 1 calc R
C20 C 0.7383(3) 0.9622(2) 0.69085(14) 0.0458(10) Uani 1 1 d .
H20 H 0.6733 0.9408 0.6655 0.055 Uiso 1 1 calc R
C21 C 0.7979(3) 1.0026(2) 0.67281(14) 0.0411(9) Uani 1 1 d .
H21 H 0.7738 1.0092 0.6351 0.049 Uiso 1 1 calc R
C22 C 0.8926(3) 1.0335(2) 0.70947(14) 0.0403(8) Uani 1 1 d .
H22 H 0.9336 1.0614 0.6969 0.048 Uiso 1 1 calc R
C23 C 0.9281(3) 1.02399(17) 0.76464(13) 0.0318(7) Uani 1 1 d .
H23 H 0.9938 1.0449 0.7898 0.038 Uiso 1 1 calc R
C24 C 0.7403(2) 0.57063(15) 0.88888(12) 0.0222(6) Uani 1 1 d .
C25 C 0.6953(2) 0.50481(16) 0.87512(12) 0.0260(6) Uani 1 1 d .
H25 H 0.7154 0.4765 0.8530 0.031 Uiso 1 1 calc R
C26 C 0.6226(3) 0.48148(16) 0.89358(13) 0.0283(6) Uani 1 1 d .
C27 C 0.5951(3) 0.52500(16) 0.92614(13) 0.0277(6) Uani 1 1 d .
H27 H 0.5448 0.5087 0.9388 0.033 Uiso 1 1 calc R
C28 C 0.6361(3) 0.58979(15) 0.94095(12) 0.0256(6) Uani 1 1 d .
C29 C 0.7123(2) 0.61479(14) 0.92188(11) 0.0211(6) Uani 1 1 d .
C30 C 0.5761(3) 0.41030(18) 0.88080(17) 0.0427(9) Uani 1 1 d .
H30A H 0.4973 0.4127 0.8571 0.064 Uiso 1 1 calc R
H30B H 0.5885 0.3870 0.9145 0.064 Uiso 1 1 calc R
H30C H 0.6123 0.3851 0.8625 0.064 Uiso 1 1 calc R
C31 C 0.6040(3) 0.63490(17) 0.97715(15) 0.0363(8) Uani 1 1 d .
C32 C 0.5489(4) 0.6997(2) 0.9470(2) 0.0569(12) Uani 1 1 d .
H32A H 0.5993 0.7243 0.9366 0.085 Uiso 1 1 calc R
H32B H 0.5297 0.7284 0.9706 0.085 Uiso 1 1 calc R
H32C H 0.4824 0.6879 0.9145 0.085 Uiso 1 1 calc R
C33 C 0.7065(4) 0.6531(2) 1.02917(16) 0.0542(11) Uani 1 1 d .
H33A H 0.7594 0.6763 1.0198 0.081 Uiso 1 1 calc R
H33B H 0.7393 0.6115 1.0493 0.081 Uiso 1 1 calc R
H33C H 0.6859 0.6831 1.0516 0.081 Uiso 1 1 calc R
C34 C 0.5227(4) 0.5991(2) 0.9936(2) 0.0626(14) Uani 1 1 d .
H34A H 0.5022 0.6300 1.0155 0.094 Uiso 1 1 calc R
H34B H 0.5570 0.5584 1.0147 0.094 Uiso 1 1 calc R
H34C H 0.4571 0.5861 0.9610 0.094 Uiso 1 1 calc R
C35 C 0.7957(3) 0.56651(16) 0.79829(12) 0.0250(6) Uani 1 1 d .
C36 C 0.7202(3) 0.59660(17) 0.75091(13) 0.0339(7) Uani 1 1 d .
H36 H 0.6830 0.6367 0.7525 0.041 Uiso 1 1 calc R
C37 C 0.6988(4) 0.5679(2) 0.70085(14) 0.0471(10) Uani 1 1 d .
H37 H 0.6484 0.5892 0.6685 0.057 Uiso 1 1 calc R
C38 C 0.7498(4) 0.5094(2) 0.69814(16) 0.0518(11) Uani 1 1 d .
H38 H 0.7348 0.4902 0.6639 0.062 Uiso 1 1 calc R
C39 C 0.8230(4) 0.4783(2) 0.74495(17) 0.0544(11) Uani 1 1 d .
H39 H 0.8575 0.4372 0.7429 0.065 Uiso 1 1 calc R
C40 C 0.8466(3) 0.5067(2) 0.79510(15) 0.0429(9) Uani 1 1 d .
H40 H 0.8977 0.4852 0.8272 0.051 Uiso 1 1 calc R
C41 C 0.9684(3) 0.58215(17) 0.90461(12) 0.0277(7) Uani 1 1 d .
C42 C 0.9963(3) 0.5237(2) 0.93591(14) 0.0410(9) Uani 1 1 d .
H42 H 0.9410 0.4966 0.9385 0.049 Uiso 1 1 calc R
C43 C 1.1062(4) 0.5048(2) 0.96368(16) 0.0536(12) Uani 1 1 d .
H43 H 1.1254 0.4648 0.9852 0.064 Uiso 1 1 calc R
C44 C 1.1867(3) 0.5434(3) 0.96020(15) 0.0548(12) Uani 1 1 d .
H44 H 1.2610 0.5297 0.9789 0.066 Uiso 1 1 calc R
C45 C 1.1603(3) 0.6017(2) 0.92990(15) 0.0464(10) Uani 1 1 d .
H45 H 1.2162 0.6286 0.9278 0.056 Uiso 1 1 calc R
C46 C 1.0516(3) 0.62108(19) 0.90226(13) 0.0333(7) Uani 1 1 d .
H46 H 1.0336 0.6616 0.8814 0.040 Uiso 1 1 calc R
C47 C 0.6478(2) 0.77204(14) 0.75202(11) 0.0206(5) Uani 1 1 d .
C48 C 0.5637(2) 0.76033(15) 0.70020(12) 0.0243(6) Uani 1 1 d .
H48 H 0.4898 0.7596 0.6947 0.029 Uiso 1 1 calc R
C49 C 0.5878(3) 0.74979(16) 0.65686(11) 0.0269(6) Uani 1 1 d .
C50 C 0.6976(3) 0.75062(15) 0.66710(12) 0.0251(6) Uani 1 1 d .
H50 H 0.7139 0.7438 0.6373 0.030 Uiso 1 1 calc R
C51 C 0.7853(2) 0.76072(14) 0.71789(11) 0.0217(6) Uani 1 1 d .
C52 C 0.7590(2) 0.77315(14) 0.76176(11) 0.0193(5) Uani 1 1 d .
C53 C 0.4991(3) 0.7345(2) 0.60074(13) 0.0386(8) Uani 1 1 d .
H53A H 0.5028 0.6865 0.5923 0.058 Uiso 1 1 calc R
H53B H 0.5098 0.7629 0.5742 0.058 Uiso 1 1 calc R
H53C H 0.4273 0.7442 0.5994 0.058 Uiso 1 1 calc R
C54 C 0.9043(3) 0.75577(17) 0.72542(12) 0.0269(6) Uani 1 1 d .
C55 C 0.9092(3) 0.7276(2) 0.67465(16) 0.0480(10) Uani 1 1 d .
H55A H 0.9858 0.7228 0.6814 0.072 Uiso 1 1 calc R
H55B H 0.8716 0.7589 0.6443 0.072 Uiso 1 1 calc R
H55C H 0.8732 0.6831 0.6658 0.072 Uiso 1 1 calc R
C56 C 0.9583(3) 0.82608(19) 0.73738(16) 0.0407(8) Uani 1 1 d .
H56A H 0.9596 0.8439 0.7709 0.061 Uiso 1 1 calc R
H56B H 0.9164 0.8570 0.7074 0.061 Uiso 1 1 calc R
H56C H 1.0333 0.8223 0.7415 0.061 Uiso 1 1 calc R
C57 C 0.9713(3) 0.7076(2) 0.77198(16) 0.0434(9) Uani 1 1 d .
H57A H 0.9365 0.6628 0.7649 0.065 Uiso 1 1 calc R
H57B H 0.9748 0.7257 0.8059 0.065 Uiso 1 1 calc R
H57C H 1.0455 0.7035 0.7750 0.065 Uiso 1 1 calc R
C58 C 0.4928(3) 0.73580(17) 0.79422(12) 0.0279(7) Uani 1 1 d .
C59 C 0.4889(3) 0.6665(2) 0.80129(16) 0.0459(9) Uani 1 1 d .
H59 H 0.5540 0.6403 0.8126 0.055 Uiso 1 1 calc R
C60 C 0.3914(4) 0.6346(3) 0.79203(18) 0.0627(14) Uani 1 1 d .
H60 H 0.3897 0.5870 0.7972 0.075 Uiso 1 1 calc R
C61 C 0.2973(4) 0.6723(3) 0.77534(19) 0.0652(15) Uani 1 1 d .
H61 H 0.2305 0.6507 0.7693 0.078 Uiso 1 1 calc R
C62 C 0.2991(3) 0.7402(3) 0.7674(2) 0.0673(16) Uani 1 1 d .
H62 H 0.2333 0.7658 0.7553 0.081 Uiso 1 1 calc R
C63 C 0.3969(3) 0.7726(2) 0.77694(17) 0.0473(10) Uani 1 1 d .
H63 H 0.3977 0.8202 0.7715 0.057 Uiso 1 1 calc R
C64 C 0.6069(2) 0.86288(16) 0.82530(13) 0.0259(6) Uani 1 1 d .
C65 C 0.5590(3) 0.91012(18) 0.78377(16) 0.0387(8) Uani 1 1 d .
H65 H 0.5383 0.8972 0.7473 0.046 Uiso 1 1 calc R
C66 C 0.5415(4) 0.9764(2) 0.7959(2) 0.0540(11) Uani 1 1 d .
H66 H 0.5091 1.0088 0.7676 0.065 Uiso 1 1 calc R
C67 C 0.5712(4) 0.9953(2) 0.8488(2) 0.0526(11) Uani 1 1 d .
H67 H 0.5590 1.0406 0.8569 0.063 Uiso 1 1 calc R
C68 C 0.6179(3) 0.9491(2) 0.88960(18) 0.0451(9) Uani 1 1 d .
H68 H 0.6381 0.9624 0.9259 0.054 Uiso 1 1 calc R
C69 C 0.6362(3) 0.88281(18) 0.87836(14) 0.0328(7) Uani 1 1 d .
H69 H 0.6689 0.8510 0.9070 0.039 Uiso 1 1 calc R
C70 C 0.9209(3) 0.80839(17) 0.97446(12) 0.0302(7) Uani 1 1 d .
H70A H 0.8522 0.8116 0.9784 0.036 Uiso 1 1 calc R
H70B H 0.9569 0.8534 0.9834 0.036 Uiso 1 1 calc R
C71 C 0.9946(3) 0.75726(16) 1.01439(12) 0.0275(6) Uani 1 1 d .
C72 C 1.0743(3) 0.7237(2) 1.00622(14) 0.0420(9) Uani 1 1 d .
H72 H 1.0823 0.7316 0.9741 0.050 Uiso 1 1 calc R
C73 C 1.1433(4) 0.6781(2) 1.04469(17) 0.0609(13) Uani 1 1 d .
H73 H 1.1985 0.6552 1.0387 0.073 Uiso 1 1 calc R
C74 C 1.1325(4) 0.6657(2) 1.09105(18) 0.0657(14) Uani 1 1 d .
H74 H 1.1799 0.6344 1.1171 0.079 Uiso 1 1 calc R
C75 C 1.0533(4) 0.6987(3) 1.09952(18) 0.0678(15) Uani 1 1 d .
H75 H 1.0454 0.6902 1.1316 0.081 Uiso 1 1 calc R
C76 C 0.9842(4) 0.7446(2) 1.06157(15) 0.0484(10) Uani 1 1 d .
H76 H 0.9295 0.7675 1.0679 0.058 Uiso 1 1 calc R
O1 O 1.07272(16) 0.85704(10) 0.88155(9) 0.0256(4) Uani 1 1 d .
O2 O 0.75301(19) 0.67616(10) 0.93338(8) 0.0266(5) Uani 1 1 d .
O3 O 0.83501(16) 0.78086(10) 0.81275(8) 0.0229(4) Uani 1 1 d .
O4 O 0.89461(17) 0.79290(10) 0.91972(8) 0.0239(4) Uani 1 1 d .
P1 P 0.91188(6) 0.96571(4) 0.85467(3) 0.01937(14) Uani 1 1 d .
P2 P 0.82774(6) 0.60814(4) 0.86278(3) 0.02091(15) Uani 1 1 d .
P3 P 0.62572(6) 0.77461(4) 0.81186(3) 0.02050(15) Uani 1 1 d .
Zn1 Zn 0.92015(3) 0.846434(17) 0.867521(13) 0.02061(8) Uani 1 1 d .
Zn2 Zn 0.78944(3) 0.723019(17) 0.879630(13) 0.02082(8) Uani 1 1 d .

loop_
_atom_site_aniso_label
_atom_site_aniso_U_11
_atom_site_aniso_U_22
_atom_site_aniso_U_33
_atom_site_aniso_U_23
_atom_site_aniso_U_13
_atom_site_aniso_U_12
C1 0.0172(13) 0.0246(14) 0.0168(12) 0.0025(10) 0.0054(10) 0.0001(11)
C2 0.0218(14) 0.0220(14) 0.0240(14) 0.0009(11) 0.0087(12) -0.0004(11)
C3 0.0210(14) 0.0277(16) 0.0234(14) -0.0009(12) 0.0060(12) -0.0041(12)
C4 0.0163(13) 0.0332(16) 0.0194(13) 0.0017(11) 0.0048(11) -0.0038(11)
C5 0.0186(13) 0.0258(14) 0.0148(12) 0.0025(10) 0.0064(10) 0.0028(11)
C6 0.0201(13) 0.0239(14) 0.0145(12) 0.0016(10) 0.0071(10) -0.0009(11)
C7 0.0287(17) 0.0317(18) 0.042(2) -0.0040(15) 0.0062(15) -0.0064(14)
C8 0.0177(13) 0.0322(17) 0.0313(16) 0.0031(13) 0.0092(12) 0.0050(12)
C9 0.0182(16) 0.044(2) 0.087(3) 0.000(2) 0.0145(19) 0.0072(15)
C10 0.049(2) 0.047(2) 0.039(2) -0.0001(16) 0.0241(18) 0.0173(18)
C11 0.0345(19) 0.042(2) 0.045(2) 0.0182(17) 0.0182(17) 0.0144(16)
C12 0.0179(13) 0.0316(16) 0.0239(14) -0.0021(12) 0.0098(11) -0.0020(12)
C13 0.0320(17) 0.054(2) 0.0235(16) 0.0001(15) 0.0106(14) 0.0005(16)
C14 0.038(2) 0.076(3) 0.0296(18) -0.0173(19) 0.0165(16) -0.004(2)
C15 0.046(2) 0.056(3) 0.059(3) -0.025(2) 0.030(2) -0.0013(19)
C16 0.057(3) 0.043(2) 0.060(3) 0.0001(19) 0.029(2) 0.018(2)
C17 0.045(2) 0.040(2) 0.0356(18) 0.0031(15) 0.0217(16) 0.0124(16)
C18 0.0206(13) 0.0218(14) 0.0190(13) 0.0024(10) 0.0087(11) 0.0024(11)
C19 0.0262(16) 0.044(2) 0.0289(16) 0.0039(14) 0.0076(13) -0.0093(14)
C20 0.038(2) 0.063(3) 0.0242(17) -0.0014(16) 0.0023(15) -0.0136(18)
C21 0.049(2) 0.052(2) 0.0214(16) 0.0050(15) 0.0147(16) 0.0020(18)
C22 0.049(2) 0.046(2) 0.0317(18) 0.0066(16) 0.0228(17) -0.0078(17)
C23 0.0321(17) 0.0356(18) 0.0279(16) -0.0006(13) 0.0133(14) -0.0087(14)
C24 0.0257(14) 0.0219(14) 0.0230(14) 0.0031(11) 0.0142(12) 0.0014(11)
C25 0.0273(15) 0.0281(16) 0.0255(15) -0.0009(12) 0.0142(13) 0.0028(12)
C26 0.0323(16) 0.0242(15) 0.0282(15) 0.0015(12) 0.0131(13) -0.0009(13)
C27 0.0292(16) 0.0285(16) 0.0301(16) 0.0066(13) 0.0173(13) 0.0011(13)
C28 0.0326(16) 0.0222(14) 0.0285(15) 0.0044(12) 0.0195(13) 0.0046(12)
C29 0.0275(14) 0.0185(13) 0.0186(13) 0.0041(10) 0.0113(11) 0.0038(11)
C30 0.049(2) 0.0315(19) 0.052(2) -0.0078(16) 0.0266(19) -0.0115(16)
C31 0.056(2) 0.0251(16) 0.048(2) -0.0001(14) 0.0418(19) 0.0010(15)
C32 0.082(3) 0.034(2) 0.080(3) 0.009(2) 0.059(3) 0.023(2)
C33 0.089(3) 0.049(2) 0.042(2) -0.0120(19) 0.045(2) -0.005(2)
C34 0.093(4) 0.046(2) 0.096(4) -0.013(2) 0.084(3) -0.011(2)
C35 0.0308(16) 0.0266(15) 0.0226(14) -0.0018(11) 0.0162(13) -0.0037(12)
C36 0.044(2) 0.0272(17) 0.0260(16) -0.0010(13) 0.0118(15) -0.0054(14)
C37 0.068(3) 0.041(2) 0.0240(17) -0.0034(15) 0.0130(18) -0.0134(19)
C38 0.070(3) 0.060(3) 0.033(2) -0.0186(18) 0.029(2) -0.016(2)
C39 0.063(3) 0.055(3) 0.049(2) -0.022(2) 0.028(2) 0.010(2)
C40 0.047(2) 0.044(2) 0.0375(19) -0.0085(16) 0.0183(17) 0.0114(17)
C41 0.0280(15) 0.0374(18) 0.0194(14) 0.0014(12) 0.0120(12) 0.0100(13)
C42 0.047(2) 0.048(2) 0.0335(18) 0.0111(16) 0.0234(17) 0.0168(18)
C43 0.058(3) 0.070(3) 0.035(2) 0.0241(19) 0.0231(19) 0.038(2)
C44 0.041(2) 0.093(4) 0.0282(19) 0.006(2) 0.0128(17) 0.030(2)
C45 0.0319(19) 0.070(3) 0.0335(19) -0.0071(18) 0.0113(16) 0.0029(18)
C46 0.0279(16) 0.046(2) 0.0235(15) 0.0016(14) 0.0094(13) 0.0040(14)
C47 0.0242(14) 0.0207(13) 0.0165(12) 0.0003(10) 0.0085(11) 0.0008(11)
C48 0.0200(14) 0.0277(16) 0.0219(14) 0.0010(11) 0.0063(11) 0.0002(11)
C49 0.0281(15) 0.0305(16) 0.0158(13) -0.0008(11) 0.0040(12) -0.0019(13)
C50 0.0321(16) 0.0268(15) 0.0180(13) -0.0012(11) 0.0124(12) -0.0014(12)
C51 0.0233(14) 0.0205(14) 0.0218(13) 0.0015(11) 0.0103(11) -0.0015(11)
C52 0.0225(13) 0.0180(13) 0.0157(12) -0.0011(10) 0.0070(11) -0.0025(11)
C53 0.0340(18) 0.052(2) 0.0183(15) -0.0042(14) 0.0016(13) -0.0031(16)
C54 0.0254(15) 0.0343(17) 0.0233(14) -0.0018(12) 0.0128(12) -0.0010(13)
C55 0.0353(19) 0.077(3) 0.041(2) -0.017(2) 0.0250(17) -0.0022(19)
C56 0.0351(19) 0.043(2) 0.050(2) 0.0000(17) 0.0238(17) -0.0075(16)
C57 0.0352(19) 0.050(2) 0.052(2) 0.0162(18) 0.0262(18) 0.0141(17)
C58 0.0251(15) 0.0403(19) 0.0207(14) -0.0067(12) 0.0122(12) -0.0081(13)
C59 0.038(2) 0.047(2) 0.044(2) -0.0012(17) 0.0091(17) -0.0158(17)
C60 0.067(3) 0.068(3) 0.049(2) -0.008(2) 0.021(2) -0.043(3)
C61 0.048(3) 0.104(4) 0.056(3) -0.046(3) 0.034(2) -0.046(3)
C62 0.029(2) 0.094(4) 0.086(3) -0.053(3) 0.032(2) -0.021(2)
C63 0.0274(18) 0.056(2) 0.062(3) -0.022(2) 0.0222(18) -0.0079(17)
C64 0.0247(15) 0.0251(15) 0.0308(16) -0.0028(12) 0.0148(13) -0.0026(12)
C65 0.042(2) 0.0364(19) 0.042(2) 0.0058(16) 0.0226(17) 0.0087(16)
C66 0.060(3) 0.034(2) 0.077(3) 0.015(2) 0.038(2) 0.0156(19)
C67 0.055(3) 0.030(2) 0.088(3) -0.014(2) 0.045(3) -0.0017(18)
C68 0.044(2) 0.042(2) 0.060(2) -0.0215(19) 0.034(2) -0.0093(17)
C69 0.0290(16) 0.0383(19) 0.0356(18) -0.0069(14) 0.0184(14) -0.0030(14)
C70 0.0375(18) 0.0325(17) 0.0180(14) -0.0041(12) 0.0098(13) 0.0011(14)
C71 0.0291(16) 0.0305(16) 0.0178(14) -0.0021(12) 0.0057(12) 0.0002(13)
C72 0.046(2) 0.053(2) 0.0273(17) -0.0056(16) 0.0162(16) 0.0105(18)
C73 0.063(3) 0.070(3) 0.044(2) -0.004(2) 0.019(2) 0.036(2)
C74 0.085(4) 0.062(3) 0.039(2) 0.016(2) 0.016(2) 0.038(3)
C75 0.086(4) 0.085(4) 0.041(2) 0.030(2) 0.036(2) 0.037(3)
C76 0.055(2) 0.061(3) 0.036(2) 0.0161(18) 0.0270(19) 0.022(2)
O1 0.0185(10) 0.0221(11) 0.0331(11) -0.0031(9) 0.0087(9) 0.0000(8)
O2 0.0436(13) 0.0184(10) 0.0275(11) -0.0018(8) 0.0245(10) -0.0056(9)
O3 0.0207(10) 0.0274(11) 0.0173(9) -0.0037(8) 0.0054(8) -0.0056(8)
O4 0.0309(11) 0.0236(10) 0.0155(9) -0.0016(8) 0.0088(8) -0.0099(9)
P1 0.0156(3) 0.0221(4) 0.0193(3) 0.0030(3) 0.0067(3) 0.0000(3)
P2 0.0263(4) 0.0203(4) 0.0197(3) 0.0014(3) 0.0135(3) 0.0027(3)
P3 0.0191(3) 0.0238(4) 0.0194(3) -0.0014(3) 0.0091(3) -0.0018(3)
Zn1 0.01996(16) 0.02194(16) 0.01808(15) 0.00120(13) 0.00670(12) -0.00442(13)
Zn2 0.02505(17) 0.01864(16) 0.01909(15) 0.00085(12) 0.01001(13) -0.00216(13)

loop_
_atom_type_symbol
_atom_type_description
_atom_type_scat_dispersion_real
_atom_type_scat_dispersion_imag
_atom_type_scat_source
C C 0.0033 0.0016 'International Tables Vol C Tables 4.2.6.8 and 6.1.1.4'
H H 0.0000 0.0000 'International Tables Vol C Tables 4.2.6.8 and 6.1.1.4'
O O 0.0106 0.0060 'International Tables Vol C Tables 4.2.6.8 and 6.1.1.4'
P P 0.1023 0.0942 'International Tables Vol C Tables 4.2.6.8 and 6.1.1.4'
Zn Zn 0.2839 1.4301 'International Tables Vol C Tables 4.2.6.8 and 6.1.1.4'

loop_
_geom_angle_atom_site_label_1
_geom_angle_atom_site_label_2
_geom_angle_atom_site_label_3
_geom_angle
C2 C1 C6 122.4(3)
C2 C1 P1 122.6(2)
C6 C1 P1 115.0(2)
C3 C2 C1 120.6(3)
C3 C2 H2 119.7
C1 C2 H2 119.7
C2 C3 C4 117.2(3)
C2 C3 C7 122.0(3)
C4 C3 C7 120.9(3)
C5 C4 C3 124.7(3)
C5 C4 H4 117.6
C3 C4 H4 117.6
C4 C5 C6 117.7(3)
C4 C5 C8 121.9(3)
C6 C5 C8 120.3(3)
O1 C6 C1 121.7(2)
O1 C6 C5 121.0(3)
C1 C6 C5 117.3(3)
C3 C7 H7A 109.5
C3 C7 H7B 109.5
H7A C7 H7B 109.5
C3 C7 H7C 109.5
H7A C7 H7C 109.5
H7B C7 H7C 109.5
C10 C8 C11 109.2(3)
C10 C8 C5 110.1(3)
C11 C8 C5 110.8(3)
C10 C8 C9 107.6(3)
C11 C8 C9 107.2(3)
C5 C8 C9 111.7(3)
C8 C9 H9A 109.5
C8 C9 H9B 109.5
H9A C9 H9B 109.5
C8 C9 H9C 109.5
H9A C9 H9C 109.5
H9B C9 H9C 109.5
C8 C10 H10A 109.5
C8 C10 H10B 109.5
H10A C10 H10B 109.5
C8 C10 H10C 109.5
H10A C10 H10C 109.5
H10B C10 H10C 109.5
C8 C11 H11A 109.5
C8 C11 H11B 109.5
H11A C11 H11B 109.5
C8 C11 H11C 109.5
H11A C11 H11C 109.5
H11B C11 H11C 109.5
C17 C12 C13 118.9(3)
C17 C12 P1 122.3(2)
C13 C12 P1 118.8(3)
C14 C13 C12 120.3(4)
C14 C13 H13 119.8
C12 C13 H13 119.8
C15 C14 C13 119.9(4)
C15 C14 H14 120.0
C13 C14 H14 120.0
C16 C15 C14 120.5(4)
C16 C15 H15 119.8
C14 C15 H15 119.8
C15 C16 C17 119.3(4)
C15 C16 H16 120.3
C17 C16 H16 120.3
C12 C17 C16 121.0(3)
C12 C17 H17 119.5
C16 C17 H17 119.5
C19 C18 C23 119.3(3)
C19 C18 P1 118.0(2)
C23 C18 P1 122.6(2)
C20 C19 C18 120.2(3)
C20 C19 H19 119.9
C18 C19 H19 119.9
C21 C20 C19 120.3(3)
C21 C20 H20 119.9
C19 C20 H20 119.9
C20 C21 C22 120.0(3)
C20 C21 H21 120.0
C22 C21 H21 120.0
C21 C22 C23 120.2(3)
C21 C22 H22 119.9
C23 C22 H22 119.9
C22 C23 C18 120.0(3)
C22 C23 H23 120.0
C18 C23 H23 120.0
C25 C24 C29 121.6(3)
C25 C24 P2 123.7(2)
C29 C24 P2 114.5(2)
C26 C25 C24 120.3(3)
C26 C25 H25 119.8
C24 C25 H25 119.8
C25 C26 C27 118.0(3)
C25 C26 C30 121.2(3)
C27 C26 C30 120.7(3)
C28 C27 C26 124.4(3)
C28 C27 H27 117.8
C26 C27 H27 117.8
C27 C28 C29 118.1(3)
C27 C28 C31 122.1(3)
C29 C28 C31 119.7(3)
O2 C29 C24 120.9(3)
O2 C29 C28 121.6(3)
C24 C29 C28 117.5(3)
C26 C30 H30A 109.5
C26 C30 H30B 109.5
H30A C30 H30B 109.5
C26 C30 H30C 109.5
H30A C30 H30C 109.5
H30B C30 H30C 109.5
C32 C31 C28 110.0(3)
C32 C31 C33 109.8(3)
C28 C31 C33 109.8(3)
C32 C31 C34 107.3(3)
C28 C31 C34 111.9(3)
C33 C31 C34 107.9(3)
C31 C32 H32A 109.5
C31 C32 H32B 109.5
H32A C32 H32B 109.5
C31 C32 H32C 109.5
H32A C32 H32C 109.5
H32B C32 H32C 109.5
C31 C33 H33A 109.5
C31 C33 H33B 109.5
H33A C33 H33B 109.5
C31 C33 H33C 109.5
H33A C33 H33C 109.5
H33B C33 H33C 109.5
C31 C34 H34A 109.5
C31 C34 H34B 109.5
H34A C34 H34B 109.5
C31 C34 H34C 109.5
H34A C34 H34C 109.5
H34B C34 H34C 109.5
C36 C35 C40 119.1(3)
C36 C35 P2 118.8(2)
C40 C35 P2 122.0(3)
C35 C36 C37 120.0(3)
C35 C36 H36 120.0
C37 C36 H36 120.0
C38 C37 C36 120.4(4)
C38 C37 H37 119.8
C36 C37 H37 119.8
C37 C38 C39 120.0(3)
C37 C38 H38 120.0
C39 C38 H38 120.0
C38 C39 C40 120.4(4)
C38 C39 H39 119.8
C40 C39 H39 119.8
C35 C40 C39 120.0(4)
C35 C40 H40 120.0
C39 C40 H40 120.0
C42 C41 C46 118.7(3)
C42 C41 P2 123.4(3)
C46 C41 P2 117.8(2)
C41 C42 C43 119.6(4)
C41 C42 H42 120.2
C43 C42 H42 120.2
C44 C43 C42 120.7(4)
C44 C43 H43 119.7
C42 C43 H43 119.7
C45 C44 C43 120.3(4)
C45 C44 H44 119.9
C43 C44 H44 119.9
C44 C45 C46 119.7(4)
C44 C45 H45 120.2
C46 C45 H45 120.2
C45 C46 C41 121.1(4)
C45 C46 H46 119.5
C41 C46 H46 119.5
C48 C47 C52 121.4(3)
C48 C47 P3 123.1(2)
C52 C47 P3 115.0(2)
C49 C48 C47 120.3(3)
C49 C48 H48 119.8
C47 C48 H48 119.8
C48 C49 C50 117.6(3)
C48 C49 C53 121.6(3)
C50 C49 C53 120.7(3)
C49 C50 C51 124.9(3)
C49 C50 H50 117.5
C51 C50 H50 117.5
C50 C51 C52 116.7(3)
C50 C51 C54 120.7(3)
C52 C51 C54 122.6(2)
O3 C52 C47 118.0(2)
O3 C52 C51 122.9(3)
C47 C52 C51 119.0(2)
C49 C53 H53A 109.5
C49 C53 H53B 109.5
H53A C53 H53B 109.5
C49 C53 H53C 109.5
H53A C53 H53C 109.5
H53B C53 H53C 109.5
C57 C54 C55 106.9(3)
C57 C54 C56 109.1(3)
C55 C54 C56 108.3(3)
C57 C54 C51 110.8(3)
C55 C54 C51 111.4(3)
C56 C54 C51 110.3(3)
C54 C55 H55A 109.5
C54 C55 H55B 109.5
H55A C55 H55B 109.5
C54 C55 H55C 109.5
H55A C55 H55C 109.5
H55B C55 H55C 109.5
C54 C56 H56A 109.5
C54 C56 H56B 109.5
H56A C56 H56B 109.5
C54 C56 H56C 109.5
H56A C56 H56C 109.5
H56B C56 H56C 109.5
C54 C57 H57A 109.5
C54 C57 H57B 109.5
H57A C57 H57B 109.5
C54 C57 H57C 109.5
H57A C57 H57C 109.5
H57B C57 H57C 109.5
C63 C58 C59 118.6(3)
C63 C58 P3 123.2(3)
C59 C58 P3 118.1(3)
C58 C59 C60 120.9(4)
C58 C59 H59 119.6
C60 C59 H59 119.6
C61 C60 C59 119.6(5)
C61 C60 H60 120.2
C59 C60 H60 120.2
C62 C61 C60 120.5(4)
C62 C61 H61 119.8
C60 C61 H61 119.8
C61 C62 C63 120.3(5)
C61 C62 H62 119.9
C63 C62 H62 119.9
C58 C63 C62 120.3(4)
C58 C63 H63 119.9
C62 C63 H63 119.9
C69 C64 C65 119.2(3)
C69 C64 P3 118.8(3)
C65 C64 P3 121.9(3)
C64 C65 C66 119.8(4)
C64 C65 H65 120.1
C66 C65 H65 120.1
C67 C66 C65 120.2(4)
C67 C66 H66 119.9
C65 C66 H66 119.9
C68 C67 C66 120.2(4)
C68 C67 H67 119.9
C66 C67 H67 119.9
C67 C68 C69 120.5(4)
C67 C68 H68 119.8
C69 C68 H68 119.8
C68 C69 C64 120.2(4)
C68 C69 H69 119.9
C64 C69 H69 119.9
O4 C70 C71 114.0(3)
O4 C70 H70A 108.7
C71 C70 H70A 108.7
O4 C70 H70B 108.7
C71 C70 H70B 108.7
H70A C70 H70B 107.6
C72 C71 C76 118.7(3)
C72 C71 C70 121.6(3)
C76 C71 C70 119.6(3)
C71 C72 C73 120.3(4)
C71 C72 H72 119.8
C73 C72 H72 119.8
C74 C73 C72 120.7(4)
C74 C73 H73 119.6
C72 C73 H73 119.6
C75 C74 C73 119.5(4)
C75 C74 H74 120.3
C73 C74 H74 120.3
C74 C75 C76 120.4(4)
C74 C75 H75 119.8
C76 C75 H75 119.8
C75 C76 C71 120.4(4)
C75 C76 H76 119.8
C71 C76 H76 119.8
C6 O1 Zn1 119.14(18)
C29 O2 Zn2 117.88(17)
C52 O3 Zn1 144.63(19)
C52 O3 Zn2 113.51(16)
Zn1 O3 Zn2 89.30(7)
C70 O4 Zn1 128.89(19)
C70 O4 Zn2 122.24(19)
Zn1 O4 Zn2 107.05(9)
C1 P1 C12 105.65(14)
C1 P1 C18 107.54(13)
C12 P1 C18 107.11(13)
C1 P1 Zn1 94.40(10)
C12 P1 Zn1 130.53(10)
C18 P1 Zn1 109.05(10)
C24 P2 C41 109.21(14)
C24 P2 C35 106.75(14)
C41 P2 C35 102.87(14)
C24 P2 Zn2 94.05(10)
C41 P2 Zn2 113.48(11)
C35 P2 Zn2 128.99(11)
C47 P3 C64 107.96(14)
C47 P3 C58 106.93(13)
C64 P3 C58 104.03(15)
C47 P3 Zn2 103.04(10)
C64 P3 Zn2 114.23(10)
C58 P3 Zn2 120.02(11)
O4 Zn1 O3 88.46(8)
O4 Zn1 O1 115.88(9)
O3 Zn1 O1 116.47(9)
O4 Zn1 P1 129.71(7)
O3 Zn1 P1 124.90(6)
O1 Zn1 P1 84.24(6)
O4 Zn1 Zn2 36.56(6)
O3 Zn1 Zn2 52.32(6)
O1 Zn1 Zn2 132.18(6)
P1 Zn1 Zn2 142.84(2)
O4 Zn2 O2 105.66(8)
O4 Zn2 P3 109.87(7)
O2 Zn2 P3 108.85(7)
O4 Zn2 P2 127.32(7)
O2 Zn2 P2 81.59(6)
P3 Zn2 P2 116.80(3)
O4 Zn2 O3 74.44(7)
O2 Zn2 O3 179.78(8)
P3 Zn2 O3 71.27(5)
P2 Zn2 O3 98.19(5)
O4 Zn2 Zn1 36.39(6)
O2 Zn2 Zn1 141.74(6)
P3 Zn2 Zn1 88.02(2)
P2 Zn2 Zn1 121.92(2)
O3 Zn2 Zn1 38.38(5)

loop_
_geom_bond_atom_site_label_1
_geom_bond_atom_site_label_2
_geom_bond_distance
C1 C2 1.402(4)
C1 C6 1.412(4)
C1 P1 1.802(3)
C2 C3 1.377(4)
C2 H2 0.9500
C3 C4 1.400(4)
C3 C7 1.506(4)
C4 C5 1.393(4)
C4 H4 0.9500
C5 C6 1.432(4)
C5 C8 1.533(4)
C6 O1 1.320(3)
C7 H7A 0.9800
C7 H7B 0.9800
C7 H7C 0.9800
C8 C10 1.533(5)
C8 C11 1.533(5)
C8 C9 1.538(5)
C9 H9A 0.9800
C9 H9B 0.9800
C9 H9C 0.9800
C10 H10A 0.9800
C10 H10B 0.9800
C10 H10C 0.9800
C11 H11A 0.9800
C11 H11B 0.9800
C11 H11C 0.9800
C12 C17 1.379(5)
C12 C13 1.389(4)
C12 P1 1.804(3)
C13 C14 1.385(5)
C13 H13 0.9500
C14 C15 1.378(6)
C14 H14 0.9500
C15 C16 1.376(6)
C15 H15 0.9500
C16 C17 1.389(5)
C16 H16 0.9500
C17 H17 0.9500
C18 C19 1.389(4)
C18 C23 1.392(4)
C18 P1 1.822(3)
C19 C20 1.386(5)
C19 H19 0.9500
C20 C21 1.376(5)
C20 H20 0.9500
C21 C22 1.380(5)
C21 H21 0.9500
C22 C23 1.388(5)
C22 H22 0.9500
C23 H23 0.9500
C24 C25 1.412(4)
C24 C29 1.425(4)
C24 P2 1.798(3)
C25 C26 1.376(4)
C25 H25 0.9500
C26 C27 1.405(4)
C26 C30 1.514(5)
C27 C28 1.380(4)
C27 H27 0.9500
C28 C29 1.440(4)
C28 C31 1.535(4)
C29 O2 1.309(3)
C30 H30A 0.9800
C30 H30B 0.9800
C30 H30C 0.9800
C31 C32 1.526(5)
C31 C33 1.537(6)
C31 C34 1.539(5)
C32 H32A 0.9800
C32 H32B 0.9800
C32 H32C 0.9800
C33 H33A 0.9800
C33 H33B 0.9800
C33 H33C 0.9800
C34 H34A 0.9800
C34 H34B 0.9800
C34 H34C 0.9800
C35 C36 1.388(4)
C35 C40 1.389(5)
C35 P2 1.825(3)
C36 C37 1.396(5)
C36 H36 0.9500
C37 C38 1.363(6)
C37 H37 0.9500
C38 C39 1.377(6)
C38 H38 0.9500
C39 C40 1.389(5)
C39 H39 0.9500
C40 H40 0.9500
C41 C42 1.387(5)
C41 C46 1.393(5)
C41 P2 1.819(3)
C42 C43 1.398(5)
C42 H42 0.9500
C43 C44 1.370(7)
C43 H43 0.9500
C44 C45 1.370(6)
C44 H44 0.9500
C45 C46 1.386(5)
C45 H45 0.9500
C46 H46 0.9500
C47 C48 1.399(4)
C47 C52 1.417(4)
C47 P3 1.801(3)
C48 C49 1.385(4)
C48 H48 0.9500
C49 C50 1.393(4)
C49 C53 1.513(4)
C50 C51 1.396(4)
C50 H50 0.9500
C51 C52 1.424(4)
C51 C54 1.543(4)
C52 O3 1.335(3)
C53 H53A 0.9800
C53 H53B 0.9800
C53 H53C 0.9800
C54 C57 1.531(5)
C54 C55 1.532(4)
C54 C56 1.533(5)
C55 H55A 0.9800
C55 H55B 0.9800
C55 H55C 0.9800
C56 H56A 0.9800
C56 H56B 0.9800
C56 H56C 0.9800
C57 H57A 0.9800
C57 H57B 0.9800
C57 H57C 0.9800
C58 C63 1.381(5)
C58 C59 1.383(5)
C58 P3 1.822(3)
C59 C60 1.387(5)
C59 H59 0.9500
C60 C61 1.373(7)
C60 H60 0.9500
C61 C62 1.356(8)
C61 H61 0.9500
C62 C63 1.394(5)
C62 H62 0.9500
C63 H63 0.9500
C64 C69 1.390(4)
C64 C65 1.393(5)
C64 P3 1.818(3)
C65 C66 1.394(5)
C65 H65 0.9500
C66 C67 1.380(6)
C66 H66 0.9500
C67 C68 1.365(6)
C67 H67 0.9500
C68 C69 1.390(5)
C68 H68 0.9500
C69 H69 0.9500
C70 O4 1.420(3)
C70 C71 1.502(4)
C70 H70A 0.9900
C70 H70B 0.9900
C71 C72 1.371(5)
C71 C76 1.389(5)
C72 C73 1.390(6)
C72 H72 0.9500
C73 C74 1.369(6)
C73 H73 0.9500
C74 C75 1.364(7)
C74 H74 0.9500
C75 C76 1.388(6)
C75 H75 0.9500
C76 H76 0.9500
O1 Zn1 1.949(2)
O2 Zn2 1.983(2)
O3 Zn1 1.9344(19)
O3 Zn2 2.465(2)
O4 Zn1 1.9331(19)
O4 Zn2 1.941(2)
P1 Zn1 2.3699(8)
P2 Zn2 2.4114(8)
P3 Zn2 2.4109(8)
Zn1 Zn2 3.1150(5)

loop_
_geom_torsion_atom_site_label_1
_geom_torsion_atom_site_label_2
_geom_torsion_atom_site_label_3
_geom_torsion_atom_site_label_4
_geom_torsion
C6 C1 C2 C3 1.3(4)
P1 C1 C2 C3 -179.8(2)
C1 C2 C3 C4 0.7(4)
C1 C2 C3 C7 179.6(3)
C2 C3 C4 C5 -0.5(5)
C7 C3 C4 C5 -179.4(3)
C3 C4 C5 C6 -1.6(4)
C3 C4 C5 C8 176.5(3)
C2 C1 C6 O1 176.8(3)
P1 C1 C6 O1 -2.1(4)
C2 C1 C6 C5 -3.4(4)
P1 C1 C6 C5 177.7(2)
C4 C5 C6 O1 -176.8(3)
C8 C5 C6 O1 5.1(4)
C4 C5 C6 C1 3.4(4)
C8 C5 C6 C1 -174.7(2)
C4 C5 C8 C10 -118.9(3)
C6 C5 C8 C10 59.1(4)
C4 C5 C8 C11 120.1(3)
C6 C5 C8 C11 -61.9(4)
C4 C5 C8 C9 0.6(4)
C6 C5 C8 C9 178.6(3)
C17 C12 C13 C14 -0.8(5)
P1 C12 C13 C14 177.8(3)
C12 C13 C14 C15 -0.4(6)
C13 C14 C15 C16 1.3(6)
C14 C15 C16 C17 -1.1(7)
C13 C12 C17 C16 1.0(6)
P1 C12 C17 C16 -177.5(3)
C15 C16 C17 C12 -0.1(6)
C23 C18 C19 C20 -0.7(5)
P1 C18 C19 C20 -176.9(3)
C18 C19 C20 C21 0.0(6)
C19 C20 C21 C22 0.3(6)
C20 C21 C22 C23 0.0(6)
C21 C22 C23 C18 -0.8(6)
C19 C18 C23 C22 1.1(5)
P1 C18 C23 C22 177.1(3)
C29 C24 C25 C26 -0.1(5)
P2 C24 C25 C26 -175.2(2)
C24 C25 C26 C27 0.0(5)
C24 C25 C26 C30 -178.1(3)
C25 C26 C27 C28 0.0(5)
C30 C26 C27 C28 178.1(3)
C26 C27 C28 C29 0.0(5)
C26 C27 C28 C31 -179.4(3)
C25 C24 C29 O2 -178.6(3)
P2 C24 C29 O2 -3.1(4)
C25 C24 C29 C28 0.1(4)
P2 C24 C29 C28 175.6(2)
C27 C28 C29 O2 178.7(3)
C31 C28 C29 O2 -1.9(4)
C27 C28 C29 C24 -0.1(4)
C31 C28 C29 C24 179.3(3)
C27 C28 C31 C32 -119.5(4)
C29 C28 C31 C32 61.1(4)
C27 C28 C31 C33 119.6(4)
C29 C28 C31 C33 -59.8(4)
C27 C28 C31 C34 -0.2(5)
C29 C28 C31 C34 -179.6(3)
C40 C35 C36 C37 -2.0(5)
P2 C35 C36 C37 176.4(3)
C35 C36 C37 C38 1.6(6)
C36 C37 C38 C39 -0.1(7)
C37 C38 C39 C40 -1.0(7)
C36 C35 C40 C39 1.0(6)
P2 C35 C40 C39 -177.3(3)
C38 C39 C40 C35 0.5(7)
C46 C41 C42 C43 -0.7(5)
P2 C41 C42 C43 175.2(3)
C41 C42 C43 C44 -0.1(6)
C42 C43 C44 C45 0.8(6)
C43 C44 C45 C46 -0.7(6)
C44 C45 C46 C41 -0.2(5)
C42 C41 C46 C45 0.9(5)
P2 C41 C46 C45 -175.3(3)
C52 C47 C48 C49 -0.3(4)
P3 C47 C48 C49 -171.2(2)
C47 C48 C49 C50 0.7(5)
C47 C48 C49 C53 177.8(3)
C48 C49 C50 C51 0.5(5)
C53 C49 C50 C51 -176.6(3)
C49 C50 C51 C52 -2.0(5)
C49 C50 C51 C54 175.8(3)
C48 C47 C52 O3 -176.3(3)
P3 C47 C52 O3 -4.7(3)
C48 C47 C52 C51 -1.2(4)
P3 C47 C52 C51 170.4(2)
C50 C51 C52 O3 177.2(3)
C54 C51 C52 O3 -0.6(4)
C50 C51 C52 C47 2.3(4)
C54 C51 C52 C47 -175.5(3)
C50 C51 C54 C57 -128.5(3)
C52 C51 C54 C57 49.2(4)
C50 C51 C54 C55 -9.7(4)
C52 C51 C54 C55 168.0(3)
C50 C51 C54 C56 110.6(3)
C52 C51 C54 C56 -71.7(4)
C63 C58 C59 C60 -0.9(6)
P3 C58 C59 C60 175.7(3)
C58 C59 C60 C61 0.4(6)
C59 C60 C61 C62 0.6(7)
C60 C61 C62 C63 -1.0(7)
C59 C58 C63 C62 0.5(6)
P3 C58 C63 C62 -175.9(3)
C61 C62 C63 C58 0.5(7)
C69 C64 C65 C66 0.2(5)
P3 C64 C65 C66 176.9(3)
C64 C65 C66 C67 -0.2(6)
C65 C66 C67 C68 0.1(7)
C66 C67 C68 C69 0.1(6)
C67 C68 C69 C64 -0.1(5)
C65 C64 C69 C68 -0.1(5)
P3 C64 C69 C68 -176.9(3)
O4 C70 C71 C72 34.1(5)
O4 C70 C71 C76 -147.5(3)
C76 C71 C72 C73 -0.3(6)
C70 C71 C72 C73 178.1(4)
C71 C72 C73 C74 0.4(7)
C72 C73 C74 C75 -0.2(8)
C73 C74 C75 C76 -0.1(9)
C74 C75 C76 C71 0.3(8)
C72 C71 C76 C75 -0.1(7)
C70 C71 C76 C75 -178.5(4)
C1 C6 O1 Zn1 -17.9(3)
C5 C6 O1 Zn1 162.4(2)
C24 C29 O2 Zn2 30.0(3)
C28 C29 O2 Zn2 -148.7(2)
C47 C52 O3 Zn1 -89.8(4)
C51 C52 O3 Zn1 95.3(4)
C47 C52 O3 Zn2 36.3(3)
C51 C52 O3 Zn2 -138.6(2)
C71 C70 O4 Zn1 -121.6(3)
C71 C70 O4 Zn2 75.8(3)
C2 C1 P1 C12 -29.3(3)
C6 C1 P1 C12 149.6(2)
C2 C1 P1 C18 84.8(3)
C6 C1 P1 C18 -96.3(2)
C2 C1 P1 Zn1 -163.6(2)
C6 C1 P1 Zn1 15.3(2)
C17 C12 P1 C1 105.6(3)
C13 C12 P1 C1 -72.9(3)
C17 C12 P1 C18 -8.8(3)
C13 C12 P1 C18 172.6(3)
C17 C12 P1 Zn1 -144.2(2)
C13 C12 P1 Zn1 37.2(3)
C19 C18 P1 C1 153.3(3)
C23 C18 P1 C1 -22.8(3)
C19 C18 P1 C12 -93.6(3)
C23 C18 P1 C12 90.4(3)
C19 C18 P1 Zn1 52.1(3)
C23 C18 P1 Zn1 -124.0(3)
C25 C24 P2 C41 -85.6(3)
C29 C24 P2 C41 99.0(2)
C25 C24 P2 C35 24.9(3)
C29 C24 P2 C35 -150.5(2)
C25 C24 P2 Zn2 157.8(2)
C29 C24 P2 Zn2 -17.6(2)
C42 C41 P2 C24 23.7(3)
C46 C41 P2 C24 -160.3(2)
C42 C41 P2 C35 -89.4(3)
C46 C41 P2 C35 86.5(3)
C42 C41 P2 Zn2 127.2(3)
C46 C41 P2 Zn2 -56.9(3)
C36 C35 P2 C24 94.4(3)
C40 C35 P2 C24 -87.3(3)
C36 C35 P2 C41 -150.7(3)
C40 C35 P2 C41 27.7(3)
C36 C35 P2 Zn2 -15.4(3)
C40 C35 P2 Zn2 163.0(2)
C48 C47 P3 C64 -95.1(3)
C52 C47 P3 C64 93.4(2)
C48 C47 P3 C58 16.3(3)
C52 C47 P3 C58 -155.2(2)
C48 C47 P3 Zn2 143.7(2)
C52 C47 P3 Zn2 -27.8(2)
C69 C64 P3 C47 -151.7(2)
C65 C64 P3 C47 31.5(3)
C69 C64 P3 C58 94.9(3)
C65 C64 P3 C58 -81.8(3)
C69 C64 P3 Zn2 -37.8(3)
C65 C64 P3 Zn2 145.5(3)
C63 C58 P3 C47 -93.8(3)
C59 C58 P3 C47 89.7(3)
C63 C58 P3 C64 20.3(3)
C59 C58 P3 C64 -156.2(3)
C63 C58 P3 Zn2 149.5(3)
C59 C58 P3 Zn2 -26.9(3)
C70 O4 Zn1 O3 -172.5(3)
Zn2 O4 Zn1 O3 -7.93(11)
C70 O4 Zn1 O1 68.6(3)
Zn2 O4 Zn1 O1 -126.78(10)
C70 O4 Zn1 P1 -36.3(3)
Zn2 O4 Zn1 P1 128.27(7)
C70 O4 Zn1 Zn2 -164.6(3)
C52 O3 Zn1 O4 138.2(3)
Zn2 O3 Zn1 O4 5.96(8)
C52 O3 Zn1 O1 -103.5(3)
Zn2 O3 Zn1 O1 124.28(8)
C52 O3 Zn1 P1 -1.3(3)
Zn2 O3 Zn1 P1 -133.55(5)
C52 O3 Zn1 Zn2 132.2(3)
C6 O1 Zn1 O4 -109.6(2)
C6 O1 Zn1 O3 148.42(19)
C6 O1 Zn1 P1 22.10(19)
C6 O1 Zn1 Zn2 -149.63(16)
C1 P1 Zn1 O4 101.43(12)
C12 P1 Zn1 O4 -13.52(16)
C18 P1 Zn1 O4 -148.31(12)
C1 P1 Zn1 O3 -136.10(12)
C12 P1 Zn1 O3 108.95(15)
C18 P1 Zn1 O3 -25.84(13)
C1 P1 Zn1 O1 -17.68(11)
C12 P1 Zn1 O1 -132.63(14)
C18 P1 Zn1 O1 92.58(12)
C1 P1 Zn1 Zn2 152.16(9)
C12 P1 Zn1 Zn2 37.22(14)
C18 P1 Zn1 Zn2 -97.58(10)
C70 O4 Zn2 O2 -7.9(2)
Zn1 O4 Zn2 O2 -173.75(10)
C70 O4 Zn2 P3 109.4(2)
Zn1 O4 Zn2 P3 -56.48(11)
C70 O4 Zn2 P2 -99.2(2)
Zn1 O4 Zn2 P2 94.94(10)
C70 O4 Zn2 O3 172.3(2)
Zn1 O4 Zn2 O3 6.45(9)
C70 O4 Zn2 Zn1 165.9(3)
C29 O2 Zn2 O4 -158.8(2)
C29 O2 Zn2 P3 83.3(2)
C29 O2 Zn2 P2 -32.3(2)
C29 O2 Zn2 Zn1 -164.75(16)
C47 P3 Zn2 O4 95.29(12)
C64 P3 Zn2 O4 -21.53(13)
C58 P3 Zn2 O4 -146.09(13)
C47 P3 Zn2 O2 -149.45(11)
C64 P3 Zn2 O2 93.73(13)
C58 P3 Zn2 O2 -30.83(13)
C47 P3 Zn2 P2 -59.49(10)
C64 P3 Zn2 P2 -176.31(11)
C58 P3 Zn2 P2 59.13(12)
C47 P3 Zn2 O3 30.36(11)
C64 P3 Zn2 O3 -86.47(12)
C58 P3 Zn2 O3 148.98(13)
C47 P3 Zn2 Zn1 65.63(10)
C64 P3 Zn2 Zn1 -51.20(11)
C58 P3 Zn2 Zn1 -175.75(12)
C24 P2 Zn2 O4 126.64(12)
C41 P2 Zn2 O4 13.65(14)
C35 P2 Zn2 O4 -117.96(15)
C24 P2 Zn2 O2 23.31(12)
C41 P2 Zn2 O2 -89.67(13)
C35 P2 Zn2 O2 138.72(15)
C24 P2 Zn2 P3 -83.62(10)
C41 P2 Zn2 P3 163.39(11)
C35 P2 Zn2 P3 31.78(14)
C24 P2 Zn2 O3 -156.72(11)
C41 P2 Zn2 O3 90.30(12)
C35 P2 Zn2 O3 -41.31(14)
C24 P2 Zn2 Zn1 170.77(10)
C41 P2 Zn2 Zn1 57.79(11)
C35 P2 Zn2 Zn1 -73.82(13)
C52 O3 Zn2 O4 -158.3(2)
Zn1 O3 Zn2 O4 -6.16(8)
C52 O3 Zn2 P3 -40.46(17)
Zn1 O3 Zn2 P3 111.68(7)
C52 O3 Zn2 P2 75.14(18)
Zn1 O3 Zn2 P2 -132.72(6)
C52 O3 Zn2 Zn1 -152.1(2)
O3 Zn1 Zn2 O4 169.97(14)
O1 Zn1 Zn2 O4 76.52(14)
P1 Zn1 Zn2 O4 -89.79(12)
O4 Zn1 Zn2 O2 9.74(15)
O3 Zn1 Zn2 O2 179.71(13)
O1 Zn1 Zn2 O2 86.26(14)
P1 Zn1 Zn2 O2 -80.05(11)
O4 Zn1 Zn2 P3 128.32(11)
O3 Zn1 Zn2 P3 -61.71(8)
O1 Zn1 Zn2 P3 -155.17(9)
P1 Zn1 Zn2 P3 38.53(4)
O4 Zn1 Zn2 P2 -111.03(11)
O3 Zn1 Zn2 P2 58.94(8)
O1 Zn1 Zn2 P2 -34.51(9)
P1 Zn1 Zn2 P2 159.19(4)
O4 Zn1 Zn2 O3 -169.97(14)
O1 Zn1 Zn2 O3 -93.45(12)
P1 Zn1 Zn2 O3 100.24(9)
